data_7030244
loop_
_publ_author_name
'Maekawa, Miyuki'
'Daniliuc, Constantin G.'
'Freytag, Matthias'
'Jones, Peter G.'
'Walter, Marc D.'

_publ_section_title
;
 Complexes of manganese, iron and cobalt with sterically demanding indenyl
 ligands.
;
_journal_issue 34
_journal_name_full 'Dalton transactions (Cambridge, England : 2003)'
_journal_page_first 10317
_journal_page_last 10327
_journal_paper_doi 10.1039/c2dt31136d
_journal_volume 41
_journal_year 2012
_chemical_formula_sum 'C34 H52 Fe'
_chemical_formula_weight 516.61
_chemical_name_systematic
;
?
;
_space_group_IT_number 14
_symmetry_cell_setting monoclinic
_symmetry_space_group_name_Hall '-P 2yn'
_symmetry_space_group_name_H-M 'P 1 21/n 1'
_atom_sites_solution_hydrogens geom
_atom_sites_solution_primary direct
_atom_sites_solution_secondary difmap
_audit_creation_method SHELXL-97
_cell_angle_alpha 90.00
_cell_angle_beta 96.108(2)
_cell_angle_gamma 90.00
_cell_formula_units_Z 4
_cell_length_a 12.5774(2)
_cell_length_b 15.1552(2)
_cell_length_c 15.4685(2)
_cell_measurement_reflns_used 25619
_cell_measurement_temperature 100(2)
_cell_measurement_theta_max 29.2656
_cell_measurement_theta_min 2.2011
_cell_volume 2931.76(7)
_computing_cell_refinement
;
CrysAlisPro, Agilent Technologies,
Version 1.171.34.49 (release 20-01-2011 CrysAlis171 .NET)
(compiled Jan 20 2011,15:58:25)
;
_computing_data_collection
;
CrysAlisPro, Agilent Technologies,
Version 1.171.34.49 (release 20-01-2011 CrysAlis171 .NET)
(compiled Jan 20 2011,15:58:25)
;
_computing_data_reduction
;
CrysAlisPro, Agilent Technologies,
Version 1.171.34.49 (release 20-01-2011 CrysAlis171 .NET)
(compiled Jan 20 2011,15:58:25)
;
_computing_molecular_graphics 'BRUKER XP'
_computing_publication_material SHELXL-97
_computing_structure_refinement 'SHELXL-97 (Sheldrick, 1997)'
_computing_structure_solution 'SHELXS-97 (Sheldrick, 1990)'
_diffrn_ambient_temperature 100(2)
_diffrn_detector_area_resol_mean 16.1419
_diffrn_measured_fraction_theta_full 1.000
_diffrn_measured_fraction_theta_max 1.000
_diffrn_measurement_device_type 'Xcalibur, Eos'
_diffrn_measurement_method '\w scans'
_diffrn_radiation_monochromator graphite
_diffrn_radiation_source 'Enhance (Mo) X-ray Source'
_diffrn_radiation_type 'Mo K\a'
_diffrn_radiation_wavelength 0.71073
_diffrn_reflns_av_R_equivalents 0.0532
_diffrn_reflns_av_sigmaI/netI 0.0234
_diffrn_reflns_limit_h_max 16
_diffrn_reflns_limit_h_min -16
_diffrn_reflns_limit_k_max 19
_diffrn_reflns_limit_k_min -19
_diffrn_reflns_limit_l_max 20
_diffrn_reflns_limit_l_min -20
_diffrn_reflns_number 112119
_diffrn_reflns_theta_full 27.87
_diffrn_reflns_theta_max 27.87
_diffrn_reflns_theta_min 2.21
_exptl_absorpt_coefficient_mu 0.534
_exptl_absorpt_correction_T_max 1.00000
_exptl_absorpt_correction_T_min 0.97581
_exptl_absorpt_correction_type multi-scan
_exptl_absorpt_process_details
;
CrysAlisPro, Agilent Technologies,
Version 1.171.34.49 (release 20-01-2011 CrysAlis171 .NET)
(compiled Jan 20 2011,15:58:25)
;
_exptl_crystal_colour 'dark violet'
_exptl_crystal_density_diffrn 1.170
_exptl_crystal_density_method 'not measured'
_exptl_crystal_description prism
_exptl_crystal_F_000 1128
_exptl_crystal_size_max 0.19
_exptl_crystal_size_mid 0.17
_exptl_crystal_size_min 0.15
_refine_diff_density_max 0.429
_refine_diff_density_min -0.272
_refine_diff_density_rms 0.052
_refine_ls_extinction_method none
_refine_ls_goodness_of_fit_ref 1.022
_refine_ls_hydrogen_treatment mixed
_refine_ls_matrix_type full
_refine_ls_number_parameters 343
_refine_ls_number_reflns 6986
_refine_ls_number_restraints 0
_refine_ls_restrained_S_all 1.022
_refine_ls_R_factor_all 0.0415
_refine_ls_R_factor_gt 0.0322
_refine_ls_shift/su_max 0.001
_refine_ls_shift/su_mean 0.000
_refine_ls_structure_factor_coef Fsqd
_refine_ls_weighting_details 'calc w=1/[\s^2^(Fo^2^)+(0.0386P)^2^+1.4909P] where P=(Fo^2^+2Fc^2^)/3'
_refine_ls_weighting_scheme calc
_refine_ls_wR_factor_gt 0.0771
_refine_ls_wR_factor_ref 0.0816
_reflns_number_gt 6010
_reflns_number_total 6986
_reflns_threshold_expression >2sigma(I)
_cod_data_source_file c2dt31136d.txt
_cod_data_source_block mima34
_cod_original_sg_symbol_H-M 'P 21/n'
_cod_database_code 7030244

loop_
_symmetry_equiv_pos_as_xyz
'x, y, z'
'-x+1/2, y+1/2, -z+1/2'
'-x, -y, -z'
'x-1/2, -y-1/2, z-1/2'

loop_
_atom_site_label
_atom_site_type_symbol
_atom_site_fract_x
_atom_site_fract_y
_atom_site_fract_z
_atom_site_U_iso_or_equiv
_atom_site_adp_type
_atom_site_occupancy
_atom_site_symmetry_multiplicity
_atom_site_calc_flag
_atom_site_refinement_flags
Fe Fe 0.460672(14) 0.299465(12) 0.756122(11) 0.01156(6) Uani 1 1 d .
C1 C 0.29207(10) 0.29314(9) 0.74257(8) 0.0141(3) Uani 1 1 d .
C2 C 0.33813(11) 0.21104(9) 0.72156(9) 0.0143(3) Uani 1 1 d .
H2 H 0.3273(12) 0.1566(11) 0.7504(10) 0.015(4) Uiso 1 1 d .
C3 C 0.40137(11) 0.21986(9) 0.65067(8) 0.0150(3) Uani 1 1 d .
C4 C 0.39092(11) 0.31076(9) 0.62367(8) 0.0150(3) Uani 1 1 d .
C5 C 0.32443(10) 0.35593(9) 0.68084(8) 0.0147(3) Uani 1 1 d .
C6 C 0.29351(11) 0.44540(9) 0.66249(9) 0.0195(3) Uani 1 1 d .
H6 H 0.2520 0.4764 0.7004 0.023 Uiso 1 1 calc R
C7 C 0.32387(12) 0.48582(10) 0.59060(10) 0.0238(3) Uani 1 1 d .
H7 H 0.3016 0.5447 0.5778 0.029 Uiso 1 1 calc R
C8 C 0.38847(12) 0.44141(10) 0.53431(10) 0.0242(3) Uani 1 1 d .
H8 H 0.4083 0.4712 0.4845 0.029 Uiso 1 1 calc R
C9 C 0.42249(11) 0.35726(10) 0.55017(9) 0.0201(3) Uani 1 1 d .
H9 H 0.4671 0.3294 0.5125 0.024 Uiso 1 1 calc R
C10 C 0.20203(11) 0.30377(9) 0.80073(9) 0.0172(3) Uani 1 1 d .
C11 C 0.09849(12) 0.32519(11) 0.74201(10) 0.0249(3) Uani 1 1 d .
H11A H 0.1058 0.3827 0.7142 0.037 Uiso 1 1 calc R
H11B H 0.0382 0.3269 0.7772 0.037 Uiso 1 1 calc R
H11C H 0.0857 0.2796 0.6972 0.037 Uiso 1 1 calc R
C12 C 0.22333(12) 0.37700(10) 0.86885(10) 0.0229(3) Uani 1 1 d .
H12A H 0.2842 0.3604 0.9105 0.034 Uiso 1 1 calc R
H12B H 0.1598 0.3852 0.8996 0.034 Uiso 1 1 calc R
H12C H 0.2395 0.4322 0.8399 0.034 Uiso 1 1 calc R
C13 C 0.18260(12) 0.21700(10) 0.84736(10) 0.0223(3) Uani 1 1 d .
H13A H 0.1599 0.1715 0.8043 0.033 Uiso 1 1 calc R
H13B H 0.1266 0.2257 0.8861 0.033 Uiso 1 1 calc R
H13C H 0.2488 0.1983 0.8816 0.033 Uiso 1 1 calc R
C14 C 0.43811(12) 0.14019(9) 0.60130(9) 0.0202(3) Uani 1 1 d .
C15 C 0.52627(16) 0.15979(12) 0.54340(13) 0.0425(5) Uani 1 1 d .
H15A H 0.4978 0.1975 0.4949 0.064 Uiso 1 1 calc R
H15B H 0.5521 0.1043 0.5206 0.064 Uiso 1 1 calc R
H15C H 0.5855 0.1901 0.5775 0.064 Uiso 1 1 calc R
C16 C 0.33887(14) 0.10700(11) 0.54287(10) 0.0293(4) Uani 1 1 d .
H16A H 0.2826 0.0909 0.5792 0.044 Uiso 1 1 calc R
H16B H 0.3583 0.0552 0.5100 0.044 Uiso 1 1 calc R
H16C H 0.3127 0.1538 0.5024 0.044 Uiso 1 1 calc R
C17 C 0.47794(13) 0.06603(10) 0.66368(11) 0.0278(3) Uani 1 1 d .
H17A H 0.5423 0.0856 0.6999 0.042 Uiso 1 1 calc R
H17B H 0.4949 0.0139 0.6302 0.042 Uiso 1 1 calc R
H17C H 0.4222 0.0511 0.7009 0.042 Uiso 1 1 calc R
C18 C 0.56221(10) 0.39703(9) 0.81699(8) 0.0150(3) Uani 1 1 d .
C19 C 0.62569(10) 0.33379(9) 0.77310(9) 0.0157(3) Uani 1 1 d .
C20 C 0.60529(11) 0.24902(9) 0.80884(9) 0.0164(3) Uani 1 1 d .
H20 H 0.6356(13) 0.1941(10) 0.7929(10) 0.013(4) Uiso 1 1 d .
C21 C 0.53666(11) 0.25671(9) 0.87574(8) 0.0160(3) Uani 1 1 d .
C22 C 0.51001(11) 0.34743(9) 0.87929(8) 0.0153(3) Uani 1 1 d .
H22 H 0.4641(13) 0.3724(10) 0.9183(10) 0.015(4) Uiso 1 1 d .
C23 C 0.55824(11) 0.49850(9) 0.81943(9) 0.0173(3) Uani 1 1 d .
C24 C 0.56960(12) 0.54390(9) 0.73243(9) 0.0205(3) Uani 1 1 d .
H24A H 0.6421 0.5345 0.7164 0.031 Uiso 1 1 calc R
H24B H 0.5564 0.6073 0.7378 0.031 Uiso 1 1 calc R
H24C H 0.5176 0.5189 0.6874 0.031 Uiso 1 1 calc R
C25 C 0.45090(12) 0.53025(9) 0.84794(10) 0.0212(3) Uani 1 1 d .
H25A H 0.4490 0.5949 0.8477 0.032 Uiso 1 1 calc R
H25B H 0.4435 0.5086 0.9067 0.032 Uiso 1 1 calc R
H25C H 0.3920 0.5075 0.8075 0.032 Uiso 1 1 calc R
C26 C 0.64595(12) 0.53113(10) 0.88982(10) 0.0237(3) Uani 1 1 d .
H26A H 0.7165 0.5153 0.8731 0.036 Uiso 1 1 calc R
H26B H 0.6359 0.5034 0.9456 0.036 Uiso 1 1 calc R
H26C H 0.6411 0.5954 0.8954 0.036 Uiso 1 1 calc R
C27 C 0.71719(11) 0.34524(10) 0.71482(9) 0.0194(3) Uani 1 1 d .
C28 C 0.77526(13) 0.25667(11) 0.70616(11) 0.0286(3) Uani 1 1 d .
H28A H 0.7247 0.2130 0.6791 0.043 Uiso 1 1 calc R
H28B H 0.8042 0.2359 0.7639 0.043 Uiso 1 1 calc R
H28C H 0.8339 0.2647 0.6699 0.043 Uiso 1 1 calc R
C29 C 0.68096(12) 0.37754(10) 0.62225(9) 0.0226(3) Uani 1 1 d .
H29A H 0.7437 0.3938 0.5933 0.034 Uiso 1 1 calc R
H29B H 0.6344 0.4291 0.6250 0.034 Uiso 1 1 calc R
H29C H 0.6417 0.3303 0.5894 0.034 Uiso 1 1 calc R
C30 C 0.80232(11) 0.40847(11) 0.75843(10) 0.0259(3) Uani 1 1 d .
H30A H 0.8227 0.3895 0.8185 0.039 Uiso 1 1 calc R
H30B H 0.7731 0.4684 0.7583 0.039 Uiso 1 1 calc R
H30C H 0.8654 0.4077 0.7263 0.039 Uiso 1 1 calc R
C31 C 0.52181(12) 0.18624(9) 0.94318(9) 0.0203(3) Uani 1 1 d .
C32 C 0.48241(15) 0.09832(10) 0.90272(11) 0.0311(4) Uani 1 1 d .
H32A H 0.4100 0.1058 0.8733 0.047 Uiso 1 1 calc R
H32B H 0.4815 0.0537 0.9485 0.047 Uiso 1 1 calc R
H32C H 0.5305 0.0792 0.8605 0.047 Uiso 1 1 calc R
C33 C 0.44603(12) 0.21675(11) 1.00829(10) 0.0253(3) Uani 1 1 d .
H33A H 0.4754 0.2695 1.0387 0.038 Uiso 1 1 calc R
H33B H 0.4382 0.1697 1.0506 0.038 Uiso 1 1 calc R
H33C H 0.3760 0.2306 0.9773 0.038 Uiso 1 1 calc R
C34 C 0.63224(13) 0.17179(13) 0.99398(11) 0.0338(4) Uani 1 1 d .
H34A H 0.6822 0.1499 0.9544 0.051 Uiso 1 1 calc R
H34B H 0.6263 0.1285 1.0402 0.051 Uiso 1 1 calc R
H34C H 0.6587 0.2278 1.0197 0.051 Uiso 1 1 calc R

loop_
_atom_site_aniso_label
_atom_site_aniso_U_11
_atom_site_aniso_U_22
_atom_site_aniso_U_33
_atom_site_aniso_U_23
_atom_site_aniso_U_13
_atom_site_aniso_U_12
Fe 0.01132(10) 0.01215(10) 0.01090(9) 0.00105(7) -0.00030(7) 0.00068(7)
C1 0.0119(6) 0.0171(6) 0.0129(6) -0.0008(5) -0.0006(5) 0.0004(5)
C2 0.0142(6) 0.0143(6) 0.0141(6) -0.0001(5) 0.0008(5) -0.0011(5)
C3 0.0152(6) 0.0157(6) 0.0137(6) -0.0013(5) 0.0003(5) -0.0005(5)
C4 0.0144(6) 0.0177(6) 0.0121(6) -0.0002(5) -0.0017(5) -0.0005(5)
C5 0.0132(6) 0.0163(6) 0.0136(6) -0.0003(5) -0.0034(5) 0.0002(5)
C6 0.0185(7) 0.0179(7) 0.0205(7) -0.0018(5) -0.0057(5) 0.0014(5)
C7 0.0257(8) 0.0165(7) 0.0264(8) 0.0053(6) -0.0094(6) -0.0015(6)
C8 0.0229(7) 0.0277(8) 0.0206(7) 0.0097(6) -0.0043(6) -0.0063(6)
C9 0.0176(7) 0.0257(7) 0.0162(7) 0.0022(6) -0.0012(5) -0.0027(6)
C10 0.0132(6) 0.0223(7) 0.0163(6) -0.0012(5) 0.0021(5) 0.0008(5)
C11 0.0145(7) 0.0344(8) 0.0256(8) -0.0009(6) 0.0005(6) 0.0024(6)
C12 0.0199(7) 0.0280(8) 0.0216(7) -0.0070(6) 0.0059(6) 0.0009(6)
C13 0.0180(7) 0.0283(8) 0.0210(7) 0.0014(6) 0.0049(6) -0.0030(6)
C14 0.0226(7) 0.0179(7) 0.0207(7) -0.0048(5) 0.0050(6) 0.0002(5)
C15 0.0505(12) 0.0302(9) 0.0530(12) -0.0131(8) 0.0341(10) -0.0020(8)
C16 0.0362(9) 0.0249(8) 0.0248(8) -0.0109(6) -0.0066(7) 0.0056(7)
C17 0.0324(8) 0.0203(7) 0.0292(8) -0.0070(6) -0.0033(7) 0.0089(6)
C18 0.0128(6) 0.0169(6) 0.0142(6) 0.0001(5) -0.0034(5) -0.0009(5)
C19 0.0113(6) 0.0189(6) 0.0162(6) 0.0033(5) -0.0016(5) 0.0009(5)
C20 0.0144(6) 0.0164(7) 0.0178(6) 0.0033(5) -0.0015(5) 0.0027(5)
C21 0.0146(6) 0.0187(7) 0.0135(6) 0.0037(5) -0.0034(5) -0.0003(5)
C22 0.0151(6) 0.0185(7) 0.0116(6) 0.0000(5) -0.0019(5) -0.0012(5)
C23 0.0169(7) 0.0152(6) 0.0185(6) -0.0005(5) -0.0038(5) -0.0016(5)
C24 0.0206(7) 0.0165(7) 0.0236(7) 0.0038(5) -0.0024(6) -0.0010(5)
C25 0.0230(7) 0.0164(7) 0.0234(7) -0.0029(5) -0.0005(6) 0.0012(5)
C26 0.0238(7) 0.0223(7) 0.0232(7) -0.0026(6) -0.0064(6) -0.0040(6)
C27 0.0138(6) 0.0225(7) 0.0222(7) 0.0055(6) 0.0031(5) 0.0023(5)
C28 0.0225(8) 0.0292(8) 0.0365(9) 0.0079(7) 0.0137(7) 0.0080(6)
C29 0.0201(7) 0.0282(8) 0.0201(7) 0.0048(6) 0.0046(6) -0.0005(6)
C30 0.0140(7) 0.0332(8) 0.0300(8) 0.0072(7) -0.0006(6) -0.0018(6)
C31 0.0213(7) 0.0220(7) 0.0172(7) 0.0081(5) -0.0005(5) 0.0003(5)
C32 0.0470(10) 0.0203(8) 0.0254(8) 0.0100(6) 0.0016(7) -0.0024(7)
C33 0.0247(8) 0.0333(8) 0.0180(7) 0.0084(6) 0.0023(6) -0.0025(6)
C34 0.0236(8) 0.0470(10) 0.0294(9) 0.0205(8) -0.0027(7) 0.0046(7)

loop_
_atom_type_symbol
_atom_type_description
_atom_type_scat_dispersion_real
_atom_type_scat_dispersion_imag
_atom_type_scat_source
C C 0.0033 0.0016 'International Tables Vol C Tables 4.2.6.8 and 6.1.1.4'
H H 0.0000 0.0000 'International Tables Vol C Tables 4.2.6.8 and 6.1.1.4'
Fe Fe 0.3463 0.8444 'International Tables Vol C Tables 4.2.6.8 and 6.1.1.4'

loop_
_geom_angle_atom_site_label_1
_geom_angle_atom_site_label_2
_geom_angle_atom_site_label_3
_geom_angle
C20 Fe C2 117.65(5)
C20 Fe C22 66.46(5)
C2 Fe C22 127.36(5)
C20 Fe C21 40.01(5)
C2 Fe C21 106.58(5)
C22 Fe C21 39.80(5)
C20 Fe C3 108.66(5)
C2 Fe C3 40.04(5)
C22 Fe C3 164.24(5)
C21 Fe C3 126.84(5)
C20 Fe C18 67.43(5)
C2 Fe C18 165.56(5)
C22 Fe C18 40.14(5)
C21 Fe C18 67.95(5)
C3 Fe C18 153.81(5)
C20 Fe C1 149.09(5)
C2 Fe C1 39.84(5)
C22 Fe C1 107.86(5)
C21 Fe C1 115.67(5)
C3 Fe C1 68.09(5)
C18 Fe C1 129.08(5)
C20 Fe C19 39.96(5)
C2 Fe C19 151.62(5)
C22 Fe C19 66.93(5)
C21 Fe C19 67.61(5)
C3 Fe C19 119.81(5)
C18 Fe C19 40.31(5)
C1 Fe C19 168.35(5)
C20 Fe C5 169.72(5)
C2 Fe C5 65.67(5)
C22 Fe C5 120.20(5)
C21 Fe C5 150.09(5)
C3 Fe C5 67.07(5)
C18 Fe C5 111.93(5)
C1 Fe C5 39.47(5)
C19 Fe C5 132.97(5)
C20 Fe C4 131.38(5)
C2 Fe C4 65.66(5)
C22 Fe C4 154.31(5)
C21 Fe C4 165.84(5)
C3 Fe C4 39.64(5)
C18 Fe C4 122.44(5)
C1 Fe C4 66.72(5)
C19 Fe C4 113.08(5)
C5 Fe C4 39.53(5)
C2 C1 C5 106.02(11)
C2 C1 C10 124.84(12)
C5 C1 C10 126.97(12)
C2 C1 Fe 68.51(7)
C5 C1 Fe 71.54(7)
C10 C1 Fe 137.43(9)
C1 C2 C3 111.51(12)
C1 C2 Fe 71.65(8)
C3 C2 Fe 71.17(8)
C2 C3 C4 105.72(11)
C2 C3 C14 122.22(12)
C4 C3 C14 129.36(12)
C2 C3 Fe 68.79(7)
C4 C3 Fe 71.94(7)
C14 C3 Fe 137.85(10)
C9 C4 C3 132.62(13)
C9 C4 C5 118.61(12)
C3 C4 C5 108.36(11)
C9 C4 Fe 132.70(10)
C3 C4 Fe 68.42(7)
C5 C4 Fe 70.11(7)
C6 C5 C1 132.00(13)
C6 C5 C4 119.22(12)
C1 C5 C4 108.34(11)
C6 C5 Fe 132.11(10)
C1 C5 Fe 68.99(7)
C4 C5 Fe 70.35(7)
C7 C6 C5 119.69(14)
C6 C7 C8 121.07(14)
C9 C8 C7 121.54(14)
C8 C9 C4 119.83(14)
C1 C10 C13 110.61(11)
C1 C10 C12 113.23(11)
C13 C10 C12 108.82(12)
C1 C10 C11 107.94(11)
C13 C10 C11 106.93(12)
C12 C10 C11 109.11(12)
C3 C14 C15 114.65(12)
C3 C14 C17 111.21(12)
C15 C14 C17 107.65(14)
C3 C14 C16 106.35(12)
C15 C14 C16 108.19(14)
C17 C14 C16 108.64(12)
C22 C18 C19 106.28(12)
C22 C18 C23 119.24(12)
C19 C18 C23 133.46(12)
C22 C18 Fe 68.53(7)
C19 C18 Fe 70.57(7)
C23 C18 Fe 133.77(9)
C20 C19 C18 106.25(12)
C20 C19 C27 120.06(12)
C18 C19 C27 132.50(12)
C20 C19 Fe 67.42(7)
C18 C19 Fe 69.12(7)
C27 C19 Fe 137.08(10)
C21 C20 C19 110.80(12)
C21 C20 Fe 71.26(8)
C19 C20 Fe 72.62(8)
C22 C21 C20 105.79(12)
C22 C21 C31 127.50(12)
C20 C21 C31 124.84(12)
C22 C21 Fe 69.29(7)
C20 C21 Fe 68.73(7)
C31 C21 Fe 138.35(10)
C21 C22 C18 110.79(12)
C21 C22 Fe 70.91(8)
C18 C22 Fe 71.33(7)
C24 C23 C18 114.89(11)
C24 C23 C25 106.12(11)
C18 C23 C25 110.52(11)
C24 C23 C26 110.42(12)
C18 C23 C26 108.31(11)
C25 C23 C26 106.24(12)
C29 C27 C30 109.51(12)
C29 C27 C28 107.04(12)
C30 C27 C28 105.45(12)
C29 C27 C19 114.47(11)
C30 C27 C19 109.93(12)
C28 C27 C19 110.01(12)
C21 C31 C33 111.75(12)
C21 C31 C32 112.90(12)
C33 C31 C32 109.55(13)
C21 C31 C34 106.32(12)
C33 C31 C34 107.39(13)
C32 C31 C34 108.69(13)

loop_
_geom_bond_atom_site_label_1
_geom_bond_atom_site_label_2
_geom_bond_distance
Fe C20 2.0597(13)
Fe C2 2.0693(13)
Fe C22 2.0716(13)
Fe C21 2.0930(13)
Fe C3 2.1009(13)
Fe C18 2.1090(13)
Fe C1 2.1108(13)
Fe C19 2.1287(13)
Fe C5 2.1448(13)
Fe C4 2.1480(13)
C1 C2 1.4246(18)
C1 C5 1.4373(18)
C1 C10 1.5280(18)
C2 C3 1.4279(18)
C3 C4 1.4414(18)
C3 C14 1.5263(19)
C4 C9 1.4294(19)
C4 C5 1.4518(18)
C5 C6 1.4307(19)
C6 C7 1.359(2)
C7 C8 1.422(2)
C8 C9 1.359(2)
C10 C13 1.532(2)
C10 C12 1.5341(19)
C10 C11 1.5409(19)
C14 C15 1.527(2)
C14 C17 1.531(2)
C14 C16 1.545(2)
C18 C22 1.4350(19)
C18 C19 1.4602(19)
C18 C23 1.5393(19)
C19 C20 1.4326(19)
C19 C27 1.5452(19)
C20 C21 1.4211(19)
C21 C22 1.4177(19)
C21 C31 1.5182(18)
C23 C24 1.5317(19)
C23 C25 1.541(2)
C23 C26 1.5463(19)
C27 C29 1.5359(19)
C27 C30 1.538(2)
C27 C28 1.541(2)
C31 C33 1.530(2)
C31 C32 1.532(2)
C31 C34 1.537(2)

loop_
_geom_torsion_atom_site_label_1
_geom_torsion_atom_site_label_2
_geom_torsion_atom_site_label_3
_geom_torsion_atom_site_label_4
_geom_torsion
C20 Fe C1 C2 -53.69(13)
C22 Fe C1 C2 -127.52(8)
C21 Fe C1 C2 -85.31(8)
C3 Fe C1 C2 36.28(8)
C18 Fe C1 C2 -166.89(8)
C19 Fe C1 C2 170.9(2)
C5 Fe C1 C2 116.37(11)
C4 Fe C1 C2 79.35(8)
C20 Fe C1 C5 -170.06(10)
C2 Fe C1 C5 -116.37(11)
C22 Fe C1 C5 116.12(8)
C21 Fe C1 C5 158.32(8)
C3 Fe C1 C5 -80.09(8)
C18 Fe C1 C5 76.74(9)
C19 Fe C1 C5 54.5(3)
C4 Fe C1 C5 -37.02(7)
C20 Fe C1 C10 64.93(18)
C2 Fe C1 C10 118.62(17)
C22 Fe C1 C10 -8.90(15)
C21 Fe C1 C10 33.31(15)
C3 Fe C1 C10 154.90(15)
C18 Fe C1 C10 -48.27(16)
C19 Fe C1 C10 -70.5(3)
C5 Fe C1 C10 -125.01(17)
C4 Fe C1 C10 -162.03(15)
C5 C1 C2 C3 1.90(15)
C10 C1 C2 C3 166.09(12)
Fe C1 C2 C3 -60.25(10)
C5 C1 C2 Fe 62.15(9)
C10 C1 C2 Fe -133.65(13)
C20 Fe C2 C1 152.14(8)
C22 Fe C2 C1 71.77(9)
C21 Fe C2 C1 110.40(8)
C3 Fe C2 C1 -121.41(11)
C18 Fe C2 C1 44.9(2)
C19 Fe C2 C1 -176.15(10)
C5 Fe C2 C1 -38.68(7)
C4 Fe C2 C1 -82.26(8)
C20 Fe C2 C3 -86.44(9)
C22 Fe C2 C3 -166.81(8)
C21 Fe C2 C3 -128.18(8)
C18 Fe C2 C3 166.31(19)
C1 Fe C2 C3 121.41(11)
C19 Fe C2 C3 -54.74(14)
C5 Fe C2 C3 82.73(8)
C4 Fe C2 C3 39.16(8)
C1 C2 C3 C4 -2.42(15)
Fe C2 C3 C4 -62.96(9)
C1 C2 C3 C14 -165.40(12)
Fe C2 C3 C14 134.06(13)
C1 C2 C3 Fe 60.54(10)
C20 Fe C3 C2 111.07(8)
C22 Fe C3 C2 41.9(2)
C21 Fe C3 C2 70.28(9)
C18 Fe C3 C2 -172.31(11)
C1 Fe C3 C2 -36.10(8)
C19 Fe C3 C2 153.43(8)
C5 Fe C3 C2 -78.93(8)
C4 Fe C3 C2 -115.61(11)
C20 Fe C3 C4 -133.32(8)
C2 Fe C3 C4 115.61(11)
C22 Fe C3 C4 157.50(18)
C21 Fe C3 C4 -174.11(8)
C18 Fe C3 C4 -56.71(15)
C1 Fe C3 C4 79.50(8)
C19 Fe C3 C4 -90.96(9)
C5 Fe C3 C4 36.67(8)
C20 Fe C3 C14 -3.99(16)
C2 Fe C3 C14 -115.06(17)
C22 Fe C3 C14 -73.2(3)
C21 Fe C3 C14 -44.78(17)
C18 Fe C3 C14 72.6(2)
C1 Fe C3 C14 -151.16(16)
C19 Fe C3 C14 38.37(16)
C5 Fe C3 C14 166.01(16)
C4 Fe C3 C14 129.33(18)
C2 C3 C4 C9 -170.32(14)
C14 C3 C4 C9 -9.0(2)
Fe C3 C4 C9 128.83(16)
C2 C3 C4 C5 1.96(14)
C14 C3 C4 C5 163.28(13)
Fe C3 C4 C5 -58.89(9)
C2 C3 C4 Fe 60.85(9)
C14 C3 C4 Fe -137.83(15)
C20 Fe C4 C9 -62.02(16)
C2 Fe C4 C9 -168.29(15)
C22 Fe C4 C9 65.1(2)
C21 Fe C4 C9 -109.1(2)
C3 Fe C4 C9 -128.74(17)
C18 Fe C4 C9 25.33(16)
C1 Fe C4 C9 148.00(15)
C19 Fe C4 C9 -19.32(15)
C5 Fe C4 C9 111.04(16)
C20 Fe C4 C3 66.72(10)
C2 Fe C4 C3 -39.55(8)
C22 Fe C4 C3 -166.13(11)
C21 Fe C4 C3 19.6(2)
C18 Fe C4 C3 154.08(8)
C1 Fe C4 C3 -83.26(8)
C19 Fe C4 C3 109.42(8)
C5 Fe C4 C3 -120.22(11)
C20 Fe C4 C5 -173.06(8)
C2 Fe C4 C5 80.67(8)
C22 Fe C4 C5 -45.92(15)
C21 Fe C4 C5 139.8(2)
C3 Fe C4 C5 120.22(11)
C18 Fe C4 C5 -85.71(9)
C1 Fe C4 C5 36.96(8)
C19 Fe C4 C5 -130.36(8)
C2 C1 C5 C6 171.48(14)
C10 C1 C5 C6 7.7(2)
Fe C1 C5 C6 -128.37(15)
C2 C1 C5 C4 -0.60(14)
C10 C1 C5 C4 -164.35(12)
Fe C1 C5 C4 59.55(9)
C2 C1 C5 Fe -60.15(9)
C10 C1 C5 Fe 136.09(13)
C9 C4 C5 C6 -0.59(19)
C3 C4 C5 C6 -174.12(12)
Fe C4 C5 C6 128.03(12)
C9 C4 C5 C1 172.67(12)
C3 C4 C5 C1 -0.86(15)
Fe C4 C5 C1 -58.71(9)
C9 C4 C5 Fe -128.62(12)
C3 C4 C5 Fe 57.85(9)
C20 Fe C5 C6 -81.6(3)
C2 Fe C5 C6 167.29(15)
C22 Fe C5 C6 46.80(15)
C21 Fe C5 C6 86.37(17)
C3 Fe C5 C6 -148.85(15)
C18 Fe C5 C6 2.79(15)
C1 Fe C5 C6 128.25(17)
C19 Fe C5 C6 -38.76(17)
C4 Fe C5 C6 -112.08(16)
C20 Fe C5 C1 150.2(3)
C2 Fe C5 C1 39.04(7)
C22 Fe C5 C1 -81.45(9)
C21 Fe C5 C1 -41.88(14)
C3 Fe C5 C1 82.90(8)
C18 Fe C5 C1 -125.46(8)
C19 Fe C5 C1 -167.01(8)
C4 Fe C5 C1 119.67(11)
C20 Fe C5 C4 30.5(3)
C2 Fe C5 C4 -80.63(8)
C22 Fe C5 C4 158.88(8)
C21 Fe C5 C4 -161.55(10)
C3 Fe C5 C4 -36.77(7)
C18 Fe C5 C4 114.87(8)
C1 Fe C5 C4 -119.67(11)
C19 Fe C5 C4 73.33(10)
C1 C5 C6 C7 -169.34(14)
C4 C5 C6 C7 2.04(19)
Fe C5 C6 C7 91.25(16)
C5 C6 C7 C8 -1.7(2)
C6 C7 C8 C9 -0.2(2)
C7 C8 C9 C4 1.6(2)
C3 C4 C9 C8 170.42(14)
C5 C4 C9 C8 -1.2(2)
Fe C4 C9 C8 -89.86(17)
C2 C1 C10 C13 10.89(18)
C5 C1 C10 C13 171.76(13)
Fe C1 C10 C13 -84.73(16)
C2 C1 C10 C12 133.33(14)
C5 C1 C10 C12 -65.79(17)
Fe C1 C10 C12 37.71(19)
C2 C1 C10 C11 -105.77(15)
C5 C1 C10 C11 55.10(17)
Fe C1 C10 C11 158.60(12)
C2 C3 C14 C15 -165.69(15)
C4 C3 C14 C15 35.7(2)
Fe C3 C14 C15 -72.3(2)
C2 C3 C14 C17 -43.29(18)
C4 C3 C14 C17 158.08(14)
Fe C3 C14 C17 50.10(19)
C2 C3 C14 C16 74.81(16)
C4 C3 C14 C16 -83.82(17)
Fe C3 C14 C16 168.20(12)
C20 Fe C18 C22 -79.75(8)
C2 Fe C18 C22 33.9(2)
C21 Fe C18 C22 -36.35(8)
C3 Fe C18 C22 -166.30(11)
C1 Fe C18 C22 69.50(10)
C19 Fe C18 C22 -117.27(11)
C5 Fe C18 C22 111.33(8)
C4 Fe C18 C22 154.51(8)
C20 Fe C18 C19 37.52(8)
C2 Fe C18 C19 151.15(19)
C22 Fe C18 C19 117.27(11)
C21 Fe C18 C19 80.93(8)
C3 Fe C18 C19 -49.03(15)
C1 Fe C18 C19 -173.23(7)
C5 Fe C18 C19 -131.39(8)
C4 Fe C18 C19 -88.22(9)
C20 Fe C18 C23 169.76(15)
C2 Fe C18 C23 -76.6(3)
C22 Fe C18 C23 -110.49(16)
C21 Fe C18 C23 -146.84(15)
C3 Fe C18 C23 83.21(18)
C1 Fe C18 C23 -40.99(16)
C19 Fe C18 C23 132.24(17)
C5 Fe C18 C23 0.84(15)
C4 Fe C18 C23 44.02(15)
C22 C18 C19 C20 2.14(14)
C23 C18 C19 C20 170.07(13)
Fe C18 C19 C20 -57.37(9)
C22 C18 C19 C27 -164.97(13)
C23 C18 C19 C27 3.0(2)
Fe C18 C19 C27 135.52(15)
C22 C18 C19 Fe 59.51(9)
C23 C18 C19 Fe -132.56(15)
C2 Fe C19 C20 -46.45(14)
C22 Fe C19 C20 80.36(8)
C21 Fe C19 C20 37.05(8)
C3 Fe C19 C20 -83.70(9)
C18 Fe C19 C20 118.88(11)
C1 Fe C19 C20 145.8(2)
C5 Fe C19 C20 -169.12(8)
C4 Fe C19 C20 -127.60(8)
C20 Fe C19 C18 -118.88(11)
C2 Fe C19 C18 -165.33(10)
C22 Fe C19 C18 -38.52(8)
C21 Fe C19 C18 -81.83(8)
C3 Fe C19 C18 157.41(7)
C1 Fe C19 C18 27.0(3)
C5 Fe C19 C18 72.00(10)
C4 Fe C19 C18 113.51(8)
C20 Fe C19 C27 110.46(17)
C2 Fe C19 C27 64.01(19)
C22 Fe C19 C27 -169.18(16)
C21 Fe C19 C27 147.51(15)
C3 Fe C19 C27 26.76(16)
C18 Fe C19 C27 -130.66(17)
C1 Fe C19 C27 -103.7(3)
C5 Fe C19 C27 -58.66(16)
C4 Fe C19 C27 -17.14(16)
C18 C19 C20 C21 -2.93(15)
C27 C19 C20 C21 166.12(12)
Fe C19 C20 C21 -61.37(10)
C18 C19 C20 Fe 58.45(9)
C27 C19 C20 Fe -132.51(12)
C2 Fe C20 C21 -82.94(9)
C22 Fe C20 C21 38.33(8)
C3 Fe C20 C21 -125.60(8)
C18 Fe C20 C21 82.11(8)
C1 Fe C20 C21 -47.30(14)
C19 Fe C20 C21 119.95(11)
C5 Fe C20 C21 170.7(3)
C4 Fe C20 C21 -163.81(8)
C2 Fe C20 C19 157.11(8)
C22 Fe C20 C19 -81.62(8)
C21 Fe C20 C19 -119.95(11)
C3 Fe C20 C19 114.45(8)
C18 Fe C20 C19 -37.84(8)
C1 Fe C20 C19 -167.24(9)
C5 Fe C20 C19 50.7(3)
C4 Fe C20 C19 76.24(10)
C19 C20 C21 C22 2.50(15)
Fe C20 C21 C22 -59.70(9)
C19 C20 C21 C31 -162.89(12)
Fe C20 C21 C31 134.91(13)
C19 C20 C21 Fe 62.20(10)
C20 Fe C21 C22 117.35(11)
C2 Fe C21 C22 -129.18(8)
C3 Fe C21 C22 -168.37(8)
C18 Fe C21 C22 36.64(8)
C1 Fe C21 C22 -87.41(9)
C19 Fe C21 C22 80.34(8)
C5 Fe C21 C22 -59.32(13)
C4 Fe C21 C22 176.12(19)
C2 Fe C21 C20 113.47(8)
C22 Fe C21 C20 -117.35(11)
C3 Fe C21 C20 74.28(10)
C18 Fe C21 C20 -80.70(8)
C1 Fe C21 C20 155.24(8)
C19 Fe C21 C20 -37.01(8)
C5 Fe C21 C20 -176.67(10)
C4 Fe C21 C20 58.8(2)
C20 Fe C21 C31 -119.00(18)
C2 Fe C21 C31 -5.53(16)
C22 Fe C21 C31 123.65(18)
C3 Fe C21 C31 -44.71(17)
C18 Fe C21 C31 160.30(17)
C1 Fe C21 C31 36.24(17)
C19 Fe C21 C31 -156.00(17)
C5 Fe C21 C31 64.3(2)
C4 Fe C21 C31 -60.2(3)
C20 C21 C22 C18 -1.08(15)
C31 C21 C22 C18 163.80(13)
Fe C21 C22 C18 -60.42(9)
C20 C21 C22 Fe 59.34(9)
C31 C21 C22 Fe -135.79(14)
C19 C18 C22 C21 -0.68(15)
C23 C18 C22 C21 -170.66(11)
Fe C18 C22 C21 60.16(9)
C19 C18 C22 Fe -60.84(9)
C23 C18 C22 Fe 129.18(11)
C20 Fe C22 C21 -38.53(8)
C2 Fe C22 C21 69.18(10)
C3 Fe C22 C21 36.5(2)
C18 Fe C22 C21 -120.89(11)
C1 Fe C22 C21 108.92(8)
C19 Fe C22 C21 -82.21(8)
C5 Fe C22 C21 150.25(8)
C4 Fe C22 C21 -177.81(11)
C20 Fe C22 C18 82.36(8)
C2 Fe C22 C18 -169.93(8)
C21 Fe C22 C18 120.89(11)
C3 Fe C22 C18 157.36(18)
C1 Fe C22 C18 -130.19(8)
C19 Fe C22 C18 38.68(8)
C5 Fe C22 C18 -88.86(9)
C4 Fe C22 C18 -56.92(15)
C22 C18 C23 C24 -154.07(12)
C19 C18 C23 C24 39.2(2)
Fe C18 C23 C24 -66.63(17)
C22 C18 C23 C25 -34.04(16)
C19 C18 C23 C25 159.26(14)
Fe C18 C23 C25 53.40(17)
C22 C18 C23 C26 81.97(15)
C19 C18 C23 C26 -84.73(18)
Fe C18 C23 C26 169.41(11)
C20 C19 C27 C29 119.73(14)
C18 C19 C27 C29 -74.60(19)
Fe C19 C27 C29 31.4(2)
C20 C19 C27 C30 -116.54(14)
C18 C19 C27 C30 49.13(19)
Fe C19 C27 C30 155.12(12)
C20 C19 C27 C28 -0.83(18)
C18 C19 C27 C28 164.84(14)
Fe C19 C27 C28 -89.17(16)
C22 C21 C31 C33 15.4(2)
C20 C21 C31 C33 177.55(13)
Fe C21 C31 C33 -85.70(17)
C22 C21 C31 C32 139.40(15)
C20 C21 C31 C32 -58.41(19)
Fe C21 C31 C32 38.3(2)
C22 C21 C31 C34 -101.51(17)
C20 C21 C31 C34 60.68(18)
Fe C21 C31 C34 157.43(13)
